data_7108753
loop_
_publ_author_name
'Ping Cheng'
'Derrick L. J. Clive'
'Shimal Fernandopulle'
'Zhenhua Chen'

_publ_section_title
;
 Racemic marinopyrrole B by total synthesis
;
_journal_name_full Chem.Commun.
_journal_page_first 558
_journal_paper_doi 10.1039/c2cc37110c
_journal_volume 49
_journal_year 2013
_chemical_formula_moiety 'C31 H27 Br Cl2 N2 O6 S, C4 H10 O'
_chemical_formula_sum 'C35 H37 Br Cl2 N2 O7 S'
_chemical_formula_weight 780.54
_chemical_name_systematic
;
?
;
_space_group_IT_number 2
_symmetry_cell_setting triclinic
_symmetry_space_group_name_Hall '-P 1'
_symmetry_space_group_name_H-M 'P -1'
_atom_sites_solution_hydrogens geom
_atom_sites_solution_primary direct
_atom_sites_solution_secondary difmap
_audit_creation_method SHELXL-97
_cell_angle_alpha 65.1442(5)
_cell_angle_beta 83.7108(5)
_cell_angle_gamma 81.8745(5)
_cell_formula_units_Z 2
_cell_length_a 9.1565(4)
_cell_length_b 13.5338(6)
_cell_length_c 15.7518(7)
_cell_measurement_reflns_used 9150
_cell_measurement_temperature 173(2)
_cell_measurement_theta_max 23.65
_cell_measurement_theta_min 2.60
_cell_volume 1750.67(13)
_computing_cell_refinement 'Bruker SAINT'
_computing_data_collection 'Bruker APEX2'
_computing_data_reduction 'Bruker SAINT'
_computing_molecular_graphics 'Bruker SHELXTL'
_computing_publication_material 'Bruker SHELXTL'
_computing_structure_refinement 'SHELXL-97 (Sheldrick, 2008)'
_computing_structure_solution 'DIRDIF-2008 (Beurskens et al., 2008)'
_diffrn_ambient_temperature 173(2)
_diffrn_measured_fraction_theta_full 0.992
_diffrn_measured_fraction_theta_max 0.992
_diffrn_measurement_device_type 'Bruker APEX-II CCD'
_diffrn_measurement_method '\w scans'
_diffrn_radiation_monochromator graphite
_diffrn_radiation_source 'fine-focus sealed tube'
_diffrn_radiation_type MoK\a
_diffrn_radiation_wavelength 0.71073
_diffrn_reflns_av_R_equivalents 0.0117
_diffrn_reflns_av_sigmaI/netI 0.0178
_diffrn_reflns_limit_h_max 11
_diffrn_reflns_limit_h_min -11
_diffrn_reflns_limit_k_max 17
_diffrn_reflns_limit_k_min -17
_diffrn_reflns_limit_l_max 20
_diffrn_reflns_limit_l_min -20
_diffrn_reflns_number 15885
_diffrn_reflns_theta_full 27.57
_diffrn_reflns_theta_max 27.57
_diffrn_reflns_theta_min 1.43
_exptl_absorpt_coefficient_mu 1.437
_exptl_absorpt_correction_T_max 0.5743
_exptl_absorpt_correction_T_min 0.5294
_exptl_absorpt_correction_type integration
_exptl_absorpt_process_details 'SADABS (Sheldrick, 2008)'
_exptl_crystal_colour colourless
_exptl_crystal_density_diffrn 1.481
_exptl_crystal_density_method 'not measured'
_exptl_crystal_description prism
_exptl_crystal_F_000 804
_exptl_crystal_size_max 0.51
_exptl_crystal_size_mid 0.47
_exptl_crystal_size_min 0.43
_refine_diff_density_max 0.449
_refine_diff_density_min -0.379
_refine_diff_density_rms 0.049
_refine_ls_extinction_method none
_refine_ls_goodness_of_fit_ref 1.034
_refine_ls_hydrogen_treatment mixed
_refine_ls_matrix_type full
_refine_ls_number_parameters 482
_refine_ls_number_reflns 8023
_refine_ls_number_restraints 2
_refine_ls_restrained_S_all 1.037
_refine_ls_R_factor_all 0.0383
_refine_ls_R_factor_gt 0.0317
_refine_ls_shift/su_max 0.001
_refine_ls_shift/su_mean 0.000
_refine_ls_structure_factor_coef Fsqd
_refine_ls_weighting_details 'calc w=1/[\s^2^(Fo^2^)+(0.0470P)^2^+0.7094P] where P=(Fo^2^+2Fc^2^)/3'
_refine_ls_weighting_scheme calc
_refine_ls_wR_factor_gt 0.0848
_refine_ls_wR_factor_ref 0.0882
_reflns_number_gt 6952
_reflns_number_total 8023
_reflns_threshold_expression I>2\s(I)
_cod_data_source_file c2cc37110c.txt
_cod_data_source_block 2a
_cod_database_code 7108753

loop_
_symmetry_equiv_pos_as_xyz
'x, y, z'
'-x, -y, -z'

loop_
_atom_site_label
_atom_site_type_symbol
_atom_site_fract_x
_atom_site_fract_y
_atom_site_fract_z
_atom_site_U_iso_or_equiv
_atom_site_adp_type
_atom_site_occupancy
_atom_site_symmetry_multiplicity
_atom_site_calc_flag
_atom_site_refinement_flags
_atom_site_disorder_assembly
_atom_site_disorder_group
Br Br 0.36956(2) -0.273035(16) 0.260570(15) 0.04263(7) Uani 1 1 d . . .
Cl1 Cl 0.62681(5) -0.15232(5) 0.32360(3) 0.04385(12) Uani 1 1 d . . .
Cl2 Cl 0.50042(5) 0.12115(5) 0.26291(4) 0.04641(13) Uani 1 1 d . . .
S S -0.13826(5) 0.36067(4) 0.16849(3) 0.03312(10) Uani 1 1 d D . .
O1 O -0.00446(15) -0.10462(12) 0.23331(10) 0.0387(3) Uani 1 1 d . . .
H1O H -0.051(3) -0.063(2) 0.2474(18) 0.049(7) Uiso 1 1 d . . .
O2 O 0.28187(18) 0.05477(14) 0.01191(10) 0.0498(4) Uani 1 1 d . . .
O3 O -0.13397(14) 0.05869(12) 0.29059(9) 0.0324(3) Uani 1 1 d . . .
H3O H -0.191(3) 0.107(2) 0.2665(18) 0.050(8) Uiso 1 1 d . . .
O4 O 0.19619(16) 0.12500(14) 0.40940(10) 0.0468(4) Uani 1 1 d . . .
O5 O -0.24666(14) 0.28653(10) 0.21597(9) 0.0359(3) Uani 1 1 d . A .
O6 O -0.15730(17) 0.43642(12) 0.07364(10) 0.0481(3) Uani 1 1 d . A .
N1 N 0.27860(15) 0.04504(13) 0.21753(10) 0.0297(3) Uani 1 1 d . . .
N2 N 0.02046(16) 0.28415(12) 0.16611(10) 0.0317(3) Uani 1 1 d . A .
C1 C 0.24120(18) -0.04793(15) 0.21176(11) 0.0290(3) Uani 1 1 d . . .
C2 C 0.35384(19) -0.12865(15) 0.24850(12) 0.0310(4) Uani 1 1 d . . .
C3 C 0.46237(19) -0.08492(16) 0.27590(12) 0.0328(4) Uani 1 1 d . . .
C4 C 0.41450(19) 0.02174(16) 0.25498(12) 0.0333(4) Uani 1 1 d . . .
C5 C 0.06561(18) 0.17503(14) 0.22492(11) 0.0269(3) Uani 1 1 d . . .
C6 C 0.19666(18) 0.14957(15) 0.18457(12) 0.0303(3) Uani 1 1 d . A .
C7 C 0.2366(2) 0.24174(17) 0.10374(13) 0.0397(4) Uani 1 1 d . . .
H7 H 0.3240 0.2453 0.0645 0.048 Uiso 1 1 calc R A .
C8 C 0.1279(2) 0.32315(17) 0.09293(13) 0.0404(4) Uani 1 1 d . A .
H8 H 0.1244 0.3948 0.0441 0.048 Uiso 1 1 calc R . .
C9 C 0.10300(18) -0.04460(16) 0.16594(12) 0.0315(4) Uani 1 1 d . . .
H9 H 0.0601 0.0335 0.1350 0.038 Uiso 1 1 calc R . .
C10 C 0.1374(2) -0.08949(18) 0.09164(13) 0.0380(4) Uani 1 1 d . . .
C11 C 0.2310(2) -0.03630(19) 0.01426(13) 0.0425(5) Uani 1 1 d . . .
C12 C 0.2684(3) -0.0772(2) -0.05395(15) 0.0551(6) Uani 1 1 d . . .
H12 H 0.3338 -0.0417 -0.1059 0.066 Uiso 1 1 calc R . .
C13 C 0.2100(3) -0.1689(2) -0.04533(17) 0.0631(7) Uani 1 1 d . . .
H13 H 0.2372 -0.1977 -0.0910 0.076 Uiso 1 1 calc R . .
C14 C 0.1128(3) -0.2198(2) 0.0281(2) 0.0649(7) Uani 1 1 d . . .
H14 H 0.0705 -0.2818 0.0320 0.078 Uiso 1 1 calc R . .
C15 C 0.0766(3) -0.1798(2) 0.09720(17) 0.0527(6) Uani 1 1 d . . .
H15 H 0.0097 -0.2150 0.1483 0.063 Uiso 1 1 calc R . .
C16 C 0.3600(4) 0.1206(2) -0.07175(17) 0.0709(8) Uani 1 1 d . . .
H16A H 0.3914 0.1826 -0.0642 0.085 Uiso 1 1 calc R . .
H16B H 0.2953 0.1480 -0.1243 0.085 Uiso 1 1 calc R . .
H16C H 0.4470 0.0765 -0.0843 0.085 Uiso 1 1 calc R . .
C17 C -0.01323(18) 0.09919(14) 0.31215(11) 0.0269(3) Uani 1 1 d . A .
H17 H 0.0600 0.0335 0.3400 0.032 Uiso 1 1 calc R . .
C18 C -0.0563(2) 0.13893(14) 0.38963(12) 0.0303(3) Uani 1 1 d . . .
C19 C 0.0551(2) 0.14903(16) 0.43834(12) 0.0366(4) Uani 1 1 d . A .
C20 C 0.0196(3) 0.17983(18) 0.51303(14) 0.0493(5) Uani 1 1 d . . .
H20 H 0.0960 0.1883 0.5449 0.059 Uiso 1 1 calc R A .
C21 C -0.1257(3) 0.19774(19) 0.54023(15) 0.0547(6) Uani 1 1 d . A .
H21 H -0.1496 0.2195 0.5905 0.066 Uiso 1 1 calc R . .
C22 C -0.2364(3) 0.1845(2) 0.49544(16) 0.0563(6) Uani 1 1 d . . .
H22 H -0.3367 0.1953 0.5155 0.068 Uiso 1 1 calc R A .
C23 C -0.2013(2) 0.15512(18) 0.42014(14) 0.0441(5) Uani 1 1 d . A .
H23 H -0.2785 0.1461 0.3892 0.053 Uiso 1 1 calc R . .
C24 C 0.3101(3) 0.1092(3) 0.47083(17) 0.0659(7) Uani 1 1 d . . .
H24A H 0.4061 0.0930 0.4426 0.079 Uiso 1 1 calc R . .
H24B H 0.2915 0.0478 0.5310 0.079 Uiso 1 1 calc R . .
H24C H 0.3105 0.1758 0.4809 0.079 Uiso 1 1 calc R . .
C25A C -0.1032(4) 0.4323(4) 0.2321(4) 0.0351(5) Uani 0.65 1 d PD A 1
C26A C -0.1971(5) 0.4287(4) 0.3053(3) 0.0657(12) Uani 0.65 1 d P A 1
H26A H -0.2763 0.3841 0.3244 0.079 Uiso 0.65 1 calc PR A 1
C27A C -0.1746(6) 0.4922(4) 0.3519(3) 0.0747(14) Uani 0.65 1 d P A 1
H27A H -0.2408 0.4910 0.4031 0.090 Uiso 0.65 1 calc PR A 1
C28A C -0.0609(5) 0.5564(5) 0.3269(4) 0.0450(7) Uani 0.65 1 d PD A 1
C29A C 0.0308(4) 0.5564(4) 0.2514(4) 0.0632(11) Uani 0.65 1 d P A 1
H29A H 0.1120 0.5990 0.2326 0.076 Uiso 0.65 1 calc PR A 1
C30A C 0.0087(4) 0.4967(4) 0.2023(3) 0.0596(11) Uani 0.65 1 d P A 1
H30A H 0.0705 0.5007 0.1487 0.072 Uiso 0.65 1 calc PR A 1
C31A C -0.0399(17) 0.6224(10) 0.3806(8) 0.058(3) Uani 0.65 1 d PD A 1
H31A H -0.0516 0.7005 0.3390 0.069 Uiso 0.65 1 calc PR A 1
H31B H 0.0594 0.6021 0.4045 0.069 Uiso 0.65 1 calc PR A 1
H31C H -0.1138 0.6073 0.4332 0.069 Uiso 0.65 1 calc PR A 1
C25B C -0.1153(6) 0.4323(7) 0.2383(7) 0.0351(5) Uani 0.35 1 d PGD A 2
C26B C -0.2303(5) 0.5066(6) 0.2474(6) 0.078(3) Uani 0.35 1 d PG A 2
H26B H -0.3212 0.5156 0.2199 0.093 Uiso 0.35 1 calc PR A 2
C27B C -0.2122(6) 0.5679(6) 0.2969(7) 0.080(3) Uani 0.35 1 d PG A 2
H27B H -0.2908 0.6187 0.3032 0.096 Uiso 0.35 1 calc PR A 2
C28B C -0.0791(7) 0.5548(8) 0.3372(7) 0.0450(7) Uani 0.35 1 d PGD A 2
C29B C 0.0359(5) 0.4804(6) 0.3280(5) 0.064(2) Uani 0.35 1 d PG A 2
H29B H 0.1268 0.4714 0.3555 0.077 Uiso 0.35 1 calc PR A 2
C30B C 0.0178(5) 0.4191(5) 0.2785(5) 0.059(2) Uani 0.35 1 d PG A 2
H30B H 0.0963 0.3683 0.2723 0.071 Uiso 0.35 1 calc PR A 2
C31B C -0.058(3) 0.6274(19) 0.3849(17) 0.068(7) Uani 0.35 1 d PD A 2
H31D H 0.0073 0.6826 0.3450 0.081 Uiso 0.35 1 calc PR A 2
H31E H -0.0135 0.5828 0.4450 0.081 Uiso 0.35 1 calc PR A 2
H31F H -0.1539 0.6638 0.3958 0.081 Uiso 0.35 1 calc PR A 2
O1S O 0.4234(2) 0.49134(17) 0.25343(19) 0.0891(7) Uani 1 1 d . . .
C1S C 0.4249(4) 0.4806(3) 0.1653(3) 0.0950(11) Uani 1 1 d . . .
H1SA H 0.3251 0.4687 0.1554 0.114 Uiso 1 1 calc R . .
H1SB H 0.4942 0.4167 0.1671 0.114 Uiso 1 1 calc R . .
C2S C 0.4716(7) 0.5817(4) 0.0873(3) 0.140(2) Uani 1 1 d . . .
H2SA H 0.4729 0.5745 0.0279 0.168 Uiso 1 1 calc R . .
H2SB H 0.5708 0.5928 0.0972 0.168 Uiso 1 1 calc R . .
H2SC H 0.4021 0.6446 0.0854 0.168 Uiso 1 1 calc R . .
C3S C 0.4011(5) 0.3968(3) 0.3303(4) 0.1156(15) Uani 1 1 d . . .
H3SA H 0.4798 0.3381 0.3314 0.139 Uiso 1 1 calc R . .
H3SB H 0.3046 0.3728 0.3286 0.139 Uiso 1 1 calc R . .
C4S C 0.4038(6) 0.4195(4) 0.4168(3) 0.138(2) Uani 1 1 d . . .
H4SA H 0.3829 0.3538 0.4730 0.166 Uiso 1 1 calc R . .
H4SB H 0.3287 0.4800 0.4135 0.166 Uiso 1 1 calc R . .
H4SC H 0.5015 0.4392 0.4196 0.166 Uiso 1 1 calc R . .

loop_
_atom_site_aniso_label
_atom_site_aniso_U_11
_atom_site_aniso_U_22
_atom_site_aniso_U_33
_atom_site_aniso_U_23
_atom_site_aniso_U_13
_atom_site_aniso_U_12
Br 0.04102(12) 0.04140(12) 0.04736(12) -0.02159(9) 0.00004(8) -0.00149(8)
Cl1 0.0315(2) 0.0624(3) 0.0400(2) -0.0246(2) -0.01018(18) 0.0054(2)
Cl2 0.0309(2) 0.0639(3) 0.0638(3) -0.0445(3) -0.0010(2) -0.0080(2)
S 0.0333(2) 0.0286(2) 0.0355(2) -0.01127(18) -0.00229(17) -0.00326(17)
O1 0.0312(7) 0.0462(8) 0.0475(8) -0.0287(7) 0.0103(6) -0.0108(6)
O2 0.0581(9) 0.0621(10) 0.0310(7) -0.0228(7) 0.0122(6) -0.0119(7)
O3 0.0286(6) 0.0380(7) 0.0343(7) -0.0176(6) 0.0022(5) -0.0091(6)
O4 0.0391(7) 0.0735(10) 0.0340(7) -0.0257(7) -0.0014(6) -0.0141(7)
O5 0.0323(6) 0.0335(6) 0.0442(7) -0.0181(6) -0.0001(5) -0.0052(5)
O6 0.0521(9) 0.0394(8) 0.0418(8) -0.0051(6) -0.0097(6) -0.0029(6)
N1 0.0234(7) 0.0404(8) 0.0306(7) -0.0208(6) 0.0026(5) -0.0035(6)
N2 0.0334(7) 0.0307(7) 0.0288(7) -0.0109(6) 0.0046(6) -0.0052(6)
C1 0.0279(8) 0.0402(9) 0.0229(8) -0.0176(7) 0.0054(6) -0.0064(7)
C2 0.0299(8) 0.0397(9) 0.0258(8) -0.0172(7) 0.0045(6) -0.0041(7)
C3 0.0250(8) 0.0494(11) 0.0262(8) -0.0192(8) 0.0008(6) -0.0009(7)
C4 0.0264(8) 0.0503(11) 0.0319(9) -0.0256(8) 0.0028(7) -0.0064(7)
C5 0.0280(8) 0.0302(8) 0.0251(8) -0.0140(7) 0.0014(6) -0.0055(6)
C6 0.0276(8) 0.0379(9) 0.0291(8) -0.0177(7) 0.0036(6) -0.0071(7)
C7 0.0363(10) 0.0497(11) 0.0326(9) -0.0168(8) 0.0115(7) -0.0136(8)
C8 0.0440(11) 0.0406(10) 0.0313(9) -0.0094(8) 0.0086(8) -0.0139(8)
C9 0.0258(8) 0.0432(10) 0.0312(9) -0.0216(8) 0.0031(6) -0.0045(7)
C10 0.0301(9) 0.0569(12) 0.0369(10) -0.0299(9) -0.0070(7) 0.0029(8)
C11 0.0402(10) 0.0598(13) 0.0308(9) -0.0248(9) -0.0061(8) 0.0072(9)
C12 0.0619(14) 0.0755(16) 0.0330(10) -0.0318(11) -0.0051(9) 0.0098(12)
C13 0.0753(17) 0.0847(19) 0.0462(13) -0.0474(14) -0.0157(12) 0.0142(14)
C14 0.0693(16) 0.0836(19) 0.0698(17) -0.0571(16) -0.0145(13) -0.0048(14)
C15 0.0457(12) 0.0756(16) 0.0576(13) -0.0464(13) -0.0030(10) -0.0101(11)
C16 0.092(2) 0.0790(19) 0.0385(12) -0.0243(13) 0.0262(13) -0.0221(16)
C17 0.0265(8) 0.0307(8) 0.0261(8) -0.0143(7) 0.0026(6) -0.0055(6)
C18 0.0373(9) 0.0289(8) 0.0244(8) -0.0117(7) 0.0054(7) -0.0054(7)
C19 0.0456(10) 0.0390(10) 0.0280(9) -0.0157(8) 0.0044(7) -0.0119(8)
C20 0.0743(15) 0.0510(12) 0.0310(10) -0.0220(9) 0.0052(10) -0.0230(11)
C21 0.0863(17) 0.0511(13) 0.0310(10) -0.0246(10) 0.0150(11) -0.0094(12)
C22 0.0600(14) 0.0649(15) 0.0390(11) -0.0243(11) 0.0186(10) 0.0025(11)
C23 0.0429(11) 0.0546(12) 0.0335(10) -0.0198(9) 0.0067(8) -0.0023(9)
C24 0.0544(14) 0.103(2) 0.0397(12) -0.0214(13) -0.0081(10) -0.0294(14)
C25A 0.0323(10) 0.0281(9) 0.0465(13) -0.0177(9) 0.0001(10) -0.0021(8)
C26A 0.074(3) 0.072(3) 0.073(3) -0.049(2) 0.034(2) -0.045(2)
C27A 0.097(4) 0.078(3) 0.073(3) -0.055(3) 0.043(3) -0.046(3)
C28A 0.0553(16) 0.0300(10) 0.0520(17) -0.0185(11) 0.0006(14) -0.0088(11)
C29A 0.0435(19) 0.068(3) 0.103(3) -0.060(3) 0.013(2) -0.0197(18)
C30A 0.0432(19) 0.071(3) 0.089(3) -0.058(3) 0.0225(19) -0.0225(18)
C31A 0.076(5) 0.042(5) 0.061(5) -0.026(4) 0.007(4) -0.014(4)
C25B 0.0323(10) 0.0281(9) 0.0465(13) -0.0177(9) 0.0001(10) -0.0021(8)
C26B 0.043(4) 0.091(6) 0.141(9) -0.091(7) -0.035(5) 0.026(4)
C27B 0.051(4) 0.081(6) 0.149(10) -0.090(7) -0.023(5) 0.019(4)
C28B 0.0553(16) 0.0300(10) 0.0520(17) -0.0185(11) 0.0006(14) -0.0088(11)
C29B 0.056(4) 0.071(5) 0.092(6) -0.059(5) -0.027(4) 0.010(4)
C30B 0.045(4) 0.064(4) 0.095(6) -0.063(5) -0.019(4) 0.017(3)
C31B 0.091(12) 0.041(9) 0.094(15) -0.045(10) -0.033(10) -0.001(7)
O1S 0.0753(14) 0.0567(12) 0.125(2) -0.0320(13) 0.0112(13) -0.0050(10)
C1S 0.071(2) 0.098(3) 0.138(3) -0.077(3) 0.003(2) 0.0036(18)
C2S 0.200(6) 0.092(3) 0.106(3) -0.039(3) 0.001(3) 0.045(3)
C3S 0.106(3) 0.069(2) 0.144(4) -0.025(2) 0.030(3) -0.014(2)
C4S 0.180(5) 0.080(3) 0.106(3) -0.006(2) 0.042(3) -0.002(3)

loop_
_atom_type_symbol
_atom_type_description
_atom_type_scat_dispersion_real
_atom_type_scat_dispersion_imag
_atom_type_scat_source
C C 0.0033 0.0016 'International Tables Vol C Tables 4.2.6.8 and 6.1.1.4'
H H 0.0000 0.0000 'International Tables Vol C Tables 4.2.6.8 and 6.1.1.4'
N N 0.0061 0.0033 'International Tables Vol C Tables 4.2.6.8 and 6.1.1.4'
O O 0.0106 0.0060 'International Tables Vol C Tables 4.2.6.8 and 6.1.1.4'
S S 0.1246 0.1234 'International Tables Vol C Tables 4.2.6.8 and 6.1.1.4'
Cl Cl 0.1484 0.1585 'International Tables Vol C Tables 4.2.6.8 and 6.1.1.4'
Br Br -0.2901 2.4595 'International Tables Vol C Tables 4.2.6.8 and 6.1.1.4'

loop_
_geom_angle_atom_site_label_1
_geom_angle_atom_site_label_2
_geom_angle_atom_site_label_3
_geom_angle
O6 S O5 119.15(9)
O6 S N2 105.26(9)
O5 S N2 106.56(8)
O6 S C25A 108.5(2)
O5 S C25A 111.9(2)
N2 S C25A 104.30(13)
O6 S C25B 109.9(4)
O5 S C25B 107.9(4)
N2 S C25B 107.39(16)
C11 O2 C16 117.49(18)
C19 O4 C24 116.86(17)
C4 N1 C1 109.04(15)
C4 N1 C6 124.56(15)
C1 N1 C6 126.26(14)
C8 N2 C5 109.20(15)
C8 N2 S 120.81(13)
C5 N2 S 129.76(12)
C2 C1 N1 106.54(15)
C2 C1 C9 132.25(16)
N1 C1 C9 121.10(15)
C1 C2 C3 108.65(16)
C1 C2 Br 127.43(14)
C3 C2 Br 123.91(14)
C4 C3 C2 107.17(16)
C4 C3 Cl1 126.03(14)
C2 C3 Cl1 126.77(15)
C3 C4 N1 108.56(16)
C3 C4 Cl2 130.09(14)
N1 C4 Cl2 121.23(15)
C6 C5 N2 105.09(14)
C6 C5 C17 126.36(16)
N2 C5 C17 128.53(14)
C5 C6 N1 124.72(15)
C5 C6 C7 110.31(16)
N1 C6 C7 124.94(16)
C8 C7 C6 107.19(16)
C7 C8 N2 108.18(17)
O1 C9 C1 111.24(14)
O1 C9 C10 109.43(15)
C1 C9 C10 111.21(14)
C15 C10 C11 119.00(18)
C15 C10 C9 122.09(18)
C11 C10 C9 118.90(18)
O2 C11 C12 124.0(2)
O2 C11 C10 115.55(16)
C12 C11 C10 120.4(2)
C13 C12 C11 119.4(2)
C12 C13 C14 121.2(2)
C13 C14 C15 119.6(2)
C10 C15 C14 120.4(2)
O3 C17 C5 111.80(13)
O3 C17 C18 112.05(13)
C5 C17 C18 116.94(14)
C23 C18 C19 118.13(17)
C23 C18 C17 122.71(17)
C19 C18 C17 118.84(15)
O4 C19 C18 115.80(15)
O4 C19 C20 123.72(19)
C18 C19 C20 120.48(19)
C21 C20 C19 119.9(2)
C22 C21 C20 120.50(19)
C21 C22 C23 119.7(2)
C18 C23 C22 121.2(2)
C26A C25A C30A 122.3(3)
C26A C25A S 118.1(4)
C30A C25A S 119.4(4)
C25A C26A C27A 117.9(3)
C28A C27A C26A 122.6(4)
C27A C28A C29A 116.4(3)
C27A C28A C31A 120.5(7)
C29A C28A C31A 123.1(7)
C30A C29A C28A 122.3(4)
C25A C30A C29A 118.5(4)
C26B C25B C30B 120.0
C26B C25B S 118.9(3)
C30B C25B S 121.0(3)
C27B C26B C25B 120.0
C26B C27B C28B 120.0
C27B C28B C29B 120.0
C27B C28B C31B 119.2(12)
C29B C28B C31B 120.7(12)
C30B C29B C28B 120.0
C29B C30B C25B 120.0
C3S O1S C1S 113.5(3)
O1S C1S C2S 109.4(3)
O1S C3S C4S 107.8(4)

loop_
_geom_bond_atom_site_label_1
_geom_bond_atom_site_label_2
_geom_bond_distance
Br C2 1.8680(18)
Cl1 C3 1.7167(18)
Cl2 C4 1.7048(19)
S O6 1.4257(15)
S O5 1.4281(13)
S N2 1.6678(15)
S C25A 1.739(3)
S C25B 1.787(3)
O1 C9 1.424(2)
O2 C11 1.363(3)
O2 C16 1.424(3)
O3 C17 1.431(2)
O4 C19 1.364(2)
O4 C24 1.433(3)
N1 C4 1.374(2)
N1 C1 1.391(2)
N1 C6 1.415(2)
N2 C8 1.401(2)
N2 C5 1.404(2)
C1 C2 1.369(3)
C1 C9 1.510(2)
C2 C3 1.414(2)
C3 C4 1.356(3)
C5 C6 1.365(2)
C5 C17 1.506(2)
C6 C7 1.415(3)
C7 C8 1.343(3)
C9 C10 1.517(2)
C10 C15 1.379(3)
C10 C11 1.395(3)
C11 C12 1.394(3)
C12 C13 1.369(4)
C13 C14 1.372(4)
C14 C15 1.397(3)
C17 C18 1.523(2)
C18 C23 1.382(3)
C18 C19 1.395(3)
C19 C20 1.398(3)
C20 C21 1.373(4)
C21 C22 1.368(4)
C22 C23 1.395(3)
C25A C26A 1.348(6)
C25A C30A 1.353(7)
C26A C27A 1.391(5)
C27A C28A 1.368(7)
C28A C29A 1.378(7)
C28A C31A 1.506(5)
C29A C30A 1.377(5)
C25B C26B 1.3900
C25B C30B 1.3900
C26B C27B 1.3900
C27B C28B 1.3900
C28B C29B 1.3900
C28B C31B 1.508(6)
C29B C30B 1.3900
O1S C3S 1.364(4)
O1S C1S 1.453(4)
C1S C2S 1.484(6)
C3S C4S 1.520(7)

loop_
_geom_hbond_atom_site_label_D
_geom_hbond_atom_site_label_H
_geom_hbond_atom_site_label_A
_geom_hbond_distance_DH
_geom_hbond_distance_HA
_geom_hbond_distance_DA
_geom_hbond_angle_DHA
O1 H1O O3 0.75(3) 2.06(3) 2.794(2) 168(3)
O3 H3O O5 0.77(3) 2.21(3) 2.876(2) 146(3)

loop_
_geom_torsion_atom_site_label_1
_geom_torsion_atom_site_label_2
_geom_torsion_atom_site_label_3
_geom_torsion_atom_site_label_4
_geom_torsion
O6 S N2 C8 22.96(17)
O5 S N2 C8 150.39(15)
C25A S N2 C8 -91.2(3)
C25B S N2 C8 -94.2(4)
O6 S N2 C5 -150.78(15)
O5 S N2 C5 -23.35(18)
C25A S N2 C5 95.1(3)
C25B S N2 C5 92.1(4)
C4 N1 C1 C2 1.66(18)
C6 N1 C1 C2 177.54(15)
C4 N1 C1 C9 -174.97(14)
C6 N1 C1 C9 0.9(2)
N1 C1 C2 C3 -0.82(18)
C9 C1 C2 C3 175.28(17)
N1 C1 C2 Br -179.90(12)
C9 C1 C2 Br -3.8(3)
C1 C2 C3 C4 -0.31(19)
Br C2 C3 C4 178.81(12)
C1 C2 C3 Cl1 -178.57(13)
Br C2 C3 Cl1 0.5(2)
C2 C3 C4 N1 1.34(19)
Cl1 C3 C4 N1 179.62(12)
C2 C3 C4 Cl2 -174.70(14)
Cl1 C3 C4 Cl2 3.6(3)
C1 N1 C4 C3 -1.89(19)
C6 N1 C4 C3 -177.86(15)
C1 N1 C4 Cl2 174.57(12)
C6 N1 C4 Cl2 -1.4(2)
C8 N2 C5 C6 -1.77(19)
S N2 C5 C6 172.54(13)
C8 N2 C5 C17 -179.89(16)
S N2 C5 C17 -5.6(3)
N2 C5 C6 N1 -176.30(15)
C17 C5 C6 N1 1.9(3)
N2 C5 C6 C7 2.08(19)
C17 C5 C6 C7 -179.74(16)
C4 N1 C6 C5 -113.0(2)
C1 N1 C6 C5 71.7(2)
C4 N1 C6 C7 68.8(2)
C1 N1 C6 C7 -106.4(2)
C5 C6 C7 C8 -1.7(2)
N1 C6 C7 C8 176.72(17)
C6 C7 C8 N2 0.5(2)
C5 N2 C8 C7 0.8(2)
S N2 C8 C7 -174.11(14)
C2 C1 C9 O1 74.1(2)
N1 C1 C9 O1 -110.23(17)
C2 C1 C9 C10 -48.1(3)
N1 C1 C9 C10 127.51(17)
O1 C9 C10 C15 -4.0(3)
C1 C9 C10 C15 119.3(2)
O1 C9 C10 C11 174.60(17)
C1 C9 C10 C11 -62.1(2)
C16 O2 C11 C12 9.6(3)
C16 O2 C11 C10 -171.1(2)
C15 C10 C11 O2 177.44(19)
C9 C10 C11 O2 -1.2(3)
C15 C10 C11 C12 -3.2(3)
C9 C10 C11 C12 178.12(19)
O2 C11 C12 C13 -179.4(2)
C10 C11 C12 C13 1.3(3)
C11 C12 C13 C14 1.4(4)
C12 C13 C14 C15 -2.2(4)
C11 C10 C15 C14 2.4(3)
C9 C10 C15 C14 -179.0(2)
C13 C14 C15 C10 0.3(4)
C6 C5 C17 O3 -101.98(19)
N2 C5 C17 O3 75.8(2)
C6 C5 C17 C18 126.96(18)
N2 C5 C17 C18 -55.3(2)
O3 C17 C18 C23 -12.8(2)
C5 C17 C18 C23 118.14(19)
O3 C17 C18 C19 160.59(16)
C5 C17 C18 C19 -68.5(2)
C24 O4 C19 C18 -165.6(2)
C24 O4 C19 C20 13.1(3)
C23 C18 C19 O4 175.72(18)
C17 C18 C19 O4 2.0(2)
C23 C18 C19 C20 -3.0(3)
C17 C18 C19 C20 -176.70(17)
O4 C19 C20 C21 -177.0(2)
C18 C19 C20 C21 1.6(3)
C19 C20 C21 C22 0.7(4)
C20 C21 C22 C23 -1.5(4)
C19 C18 C23 C22 2.2(3)
C17 C18 C23 C22 175.65(19)
C21 C22 C23 C18 0.0(4)
O6 S C25A C26A 120.3(5)
O5 S C25A C26A -13.1(5)
N2 S C25A C26A -127.9(4)
O6 S C25A C30A -54.1(4)
O5 S C25A C30A 172.5(4)
N2 S C25A C30A 57.7(5)
C30A C25A C26A C27A -1.3(9)
S C25A C26A C27A -175.6(4)
C25A C26A C27A C28A -0.7(10)
C26A C27A C28A C29A 0.8(10)
C26A C27A C28A C31A -179.0(8)
C27A C28A C29A C30A 1.0(9)
C31A C28A C29A C30A -179.1(8)
C26A C25A C30A C29A 3.1(9)
S C25A C30A C29A 177.3(4)
C28A C29A C30A C25A -3.0(9)
O6 S C25B C26B 62.7(6)
O5 S C25B C26B -68.7(5)
N2 S C25B C26B 176.7(4)
O6 S C25B C30B -113.6(5)
O5 S C25B C30B 114.9(5)
N2 S C25B C30B 0.4(7)
C30B C25B C26B C27B 0.0
S C25B C26B C27B -176.4(9)
C25B C26B C27B C28B 0.0
C26B C27B C28B C29B 0.0
C26B C27B C28B C31B 175.9(15)
C27B C28B C29B C30B 0.0
C31B C28B C29B C30B -175.8(16)
C28B C29B C30B C25B 0.0
C26B C25B C30B C29B 0.0
S C25B C30B C29B 176.3(9)
C3S O1S C1S C2S -171.6(4)
C1S O1S C3S C4S 179.4(3)
